data_1533420
loop_
_publ_author_name
'Seabra, M.P.'
'Avdeev, M.'
'Ferreira, V.M.'
'Pullar, R.C.'
'Alford, N.McN.'

_publ_section_title
;
 Structure and microwave dielectric properties of (La (Mg0.5 Ti0.5) O3) -
 (Ca Ti O3) system
;
_journal_name_full 'Journal of the European Ceramic Society'
_journal_page_first 2403
_journal_page_last 2408
_journal_volume 23
_journal_year 2003
_chemical_formula_sum 'Ca0.1 La0.9 Mg0.45 O3 Ti0.55'
_chemical_name_systematic '(La0.9 Ca0.1) (Mg0.45 Ti0.55) O3'
_space_group_IT_number 14
_symmetry_space_group_name_Hall '-P 2yn'
_symmetry_space_group_name_H-M 'P 1 21/n 1'
_cell_angle_alpha 90
_cell_angle_beta 90.003
_cell_angle_gamma 90
_cell_formula_units_Z 4
_cell_length_a 5.55064
_cell_length_b 5.56066
_cell_length_c 7.84884
_cell_volume 242.256
_citation_journal_id_ASTM JECSER
_cod_data_source_file Seabra_JECSER_2003_118.cif
_cod_data_source_block Ca0.1La0.9Mg0.45O3Ti0.55
_cod_original_cell_volume 242.2562
_cod_original_sg_symbol_Hall '-P 2ybc (x-z,y,z)'
_cod_database_code 1533420

loop_
_symmetry_equiv_pos_as_xyz
x,y,z
-x+1/2,y+1/2,-z+1/2
-x,-y,-z
x-1/2,-y-1/2,z-1/2

loop_
_atom_site_label
_atom_site_type_symbol
_atom_site_fract_x
_atom_site_fract_y
_atom_site_fract_z
_atom_site_occupancy
_atom_site_U_iso_or_equiv
Ca1 Ca+2 0.49347 0.52762 0.2498 0.1 0.0
Mg1 Mg+2 0.5 0 0 0.38 0.0
La1 La+3 0.49347 0.52762 0.2498 0.9 0.0
O3 O-2 0.5632 0.9892 0.237 1 0.0
O1 O-2 0.2869 0.2541 0.0453 1 0.0
Ti2 Ti+4 0 0.5 0 0.48 0.0
O2 O-2 0.233 0.8196 0.0375 1 0.0
Mg2 Mg+2 0 0.5 0 0.52 0.0
Ti1 Ti+4 0.5 0 0 0.62 0.0
